data_7134393
loop_
_publ_author_name
'Kola\<r\'ik, V\'aclav'
'Hrom\'adkov\'a, Aneta'
'Knirsch, Adam'
'Pruckov\'a, Zde\<nka'
'Janovsk\'y, Petr'
'Rouchal, Michal'
'Ward, Jas S.'
'Rissanen, Kari'
'V\'icha, Robert'

_publ_section_title
;
 Metal cations switch geometry of \b-cyclodextrin complexes
;
_journal_issue 39
_journal_name_full 'Chemical Communications'
_journal_page_first 7077
_journal_page_last 7080
_journal_paper_doi 10.1039/D5CC00868A
_journal_volume 61
_journal_year 2025
_chemical_formula_moiety 'C19 H28 N, C6 H6, I'
_chemical_formula_sum 'C25 H34 I N'
_chemical_formula_weight 475.43
_space_group_crystal_system monoclinic
_space_group_IT_number 14
_space_group_name_Hall '-P 2ybc'
_space_group_name_H-M_alt 'P 1 21/c 1'
_atom_sites_solution_hydrogens geom
_atom_sites_solution_primary dual
_audit_creation_date 2023-10-20
_audit_creation_method
;
Olex2 1.2
(compiled 2018.05.29 svn.r3508 for OlexSys, GUI svn.r5506)
;
_audit_update_record
;
2025-02-06 deposited with the CCDC.	2025-04-10 downloaded from the CCDC.
;
_cell_angle_alpha 90
_cell_angle_beta 97.198(3)
_cell_angle_gamma 90
_cell_formula_units_Z 4
_cell_length_a 17.4227(6)
_cell_length_b 9.8519(3)
_cell_length_c 13.1335(3)
_cell_measurement_reflns_used 7982
_cell_measurement_temperature 120.00(10)
_cell_measurement_theta_max 76.4330
_cell_measurement_theta_min 2.6510
_cell_volume 2236.56(12)
_computing_cell_refinement 'CrysAlisPro 1.171.42.89a (Rigaku OD, 2023)'
_computing_data_collection 'CrysAlisPro 1.171.42.89a (Rigaku OD, 2023)'
_computing_data_reduction 'CrysAlisPro 1.171.42.89a (Rigaku OD, 2023)'
_computing_molecular_graphics 'Olex2 (Dolomanov et al., 2009)'
_computing_publication_material 'Olex2 (Dolomanov et al., 2009)'
_computing_structure_refinement 'ShelXL (Sheldrick, 2015)'
_diffrn_ambient_environment N~2~
_diffrn_ambient_temperature 120.00(10)
_diffrn_detector 'Hybrid Pixel Array Detector'
_diffrn_detector_area_resol_mean 10.0000
_diffrn_detector_type 'HyPix-Arc 100'
_diffrn_measured_fraction_theta_full 0.996
_diffrn_measured_fraction_theta_max 0.994
_diffrn_measurement_details
;
List of Runs (angles in degrees, time in seconds):

  # Type    Start    End  Width  t~exp~   \w     \q     \k     \f   Frames
#--------------------------------------------------------------------------
  1  \w    -11.00  14.00   0.50    0.20    --   51.64 -85.00 113.00   50
  2  \w   -105.00 -80.00   0.50    0.80    --  -87.58 -85.00 113.00   50
  3  \w   -152.00-125.00   0.50    0.80    --  -87.58 -85.00 113.00   54
  4  \w    -69.00 -44.00   0.50    0.80    --  -87.58  85.00-126.00   50
  5  \w     37.00 127.00   0.50    0.80    --  102.12 -85.00 113.00  180
  6  \w     86.00 127.00   0.50    0.80    --  102.12  85.00-126.00   82
  7  \w    -80.00 -37.00   0.50    0.20    --  -51.51  85.00-126.00   86
  8  \w   -122.00 -75.00   0.50    0.20    --  -51.51-125.00 -90.00   94
  9  \w     -2.00  25.00   0.50    0.20    --  -51.51  19.00-180.00   54
 10  \w    -27.00  15.00   0.50    0.20    --  -51.51  85.00-126.00   84
 11  \w    -21.00  29.00   0.50    0.20    --   51.64 -19.00-180.00  100
 12  \w     22.00  76.00   0.50    0.20    --   51.64 -85.00 113.00  108
 13  \w    -53.00 -23.00   0.50    0.80    --  -87.58  57.00-180.00   60
 14  \w    -47.00 -16.00   0.50    0.80    --  -87.58  57.00-150.00   62
 15  \w   -106.00 -21.00   0.50    0.80    --  -87.58  77.00  60.00  170
 16  \w     25.00  50.00   0.50    0.80    --  102.12 -38.00 150.00   50
 17  \w     31.00  67.00   0.50    0.80    --  102.12 -57.00 -60.00   72
 18  \w     37.00  63.00   0.50    0.80    --  102.12 -57.00 150.00   52
 19  \w     25.00  52.00   0.50    0.80    --  102.12 -38.00  30.00   54
 20  \w     36.00  64.00   0.50    0.80    --  102.12 -77.00 -90.00   56
 21  \w     25.00  50.00   0.50    0.80    --  102.12 -38.00 120.00   50
 22  \w     58.00  93.00   0.50    0.80    --  102.12-125.00 -90.00   70
 23  \w     71.00 169.00   0.50    0.80    --  102.12  19.00 150.00  196
 24  \w     26.00  51.00   0.50    0.80    --  102.12 -38.00-180.00   50
 25  \w     47.00  74.00   0.50    0.80    --  102.12 -57.00   0.00   54
 26  \w     29.00  62.00   0.50    0.80    --  102.12 -57.00 120.00   66
 27  \w     31.00  73.00   0.50    0.80    --  102.12 -57.00-180.00   84
 28  \w     74.00 114.00   0.50    0.80    --  102.12 -77.00 -90.00   80
 29  \w     26.00  51.00   0.50    0.80    --  102.12 -38.00 -30.00   50
 30  \w     36.00  80.00   0.50    0.80    --  102.12 -99.00-180.00   88
 31  \w     29.00  61.00   0.50    0.80    --  102.12 -57.00 -90.00   64
;
_diffrn_measurement_device 'four-circle diffractometer'
_diffrn_measurement_device_type 'XtaLAB Synergy R, HyPix-Arc 100'
_diffrn_measurement_method '\w scans'
_diffrn_orient_matrix_type 'CrysAlisPro convention (1999,Acta A55,543-557)'
_diffrn_orient_matrix_UB_11 -0.0026841000
_diffrn_orient_matrix_UB_12 -0.1370738000
_diffrn_orient_matrix_UB_13 0.0559904000
_diffrn_orient_matrix_UB_21 -0.0878288000
_diffrn_orient_matrix_UB_22 0.0165328000
_diffrn_orient_matrix_UB_23 0.0008663000
_diffrn_orient_matrix_UB_31 -0.0148192000
_diffrn_orient_matrix_UB_32 -0.0734336000
_diffrn_orient_matrix_UB_33 -0.1041390000
_diffrn_radiation_monochromator mirror
_diffrn_radiation_probe x-ray
_diffrn_radiation_type CuK\a
_diffrn_radiation_wavelength 1.54184
_diffrn_reflns_av_R_equivalents 0.0588
_diffrn_reflns_av_unetI/netI 0.0538
_diffrn_reflns_Laue_measured_fraction_full 0.996
_diffrn_reflns_Laue_measured_fraction_max 0.994
_diffrn_reflns_limit_h_max 21
_diffrn_reflns_limit_h_min -21
_diffrn_reflns_limit_k_max 10
_diffrn_reflns_limit_k_min -12
_diffrn_reflns_limit_l_max 13
_diffrn_reflns_limit_l_min -16
_diffrn_reflns_number 18421
_diffrn_reflns_point_group_measured_fraction_full 0.996
_diffrn_reflns_point_group_measured_fraction_max 0.994
_diffrn_reflns_theta_full 67.684
_diffrn_reflns_theta_max 74.429
_diffrn_reflns_theta_min 2.556
_diffrn_source 'Rotating-anode X-ray tube'
_diffrn_source_type 'PhotonJet R (Cu) X-ray Source'
_exptl_absorpt_coefficient_mu 11.293
_exptl_absorpt_correction_T_max 0.935
_exptl_absorpt_correction_T_min 0.464
_exptl_absorpt_correction_type analytical
_exptl_absorpt_process_details
;
CrysAlisPro 1.171.42.89a (Rigaku Oxford Diffraction, 2023)
Analytical numeric absorption correction using a multifaceted crystal
model based on expressions derived by R.C. Clark & J.S. Reid.
(Clark, R. C. & Reid, J. S. (1995). Acta Cryst. A51, 887-897)
Empirical absorption correction using spherical harmonics,
implemented in SCALE3 ABSPACK scaling algorithm.
;
_exptl_crystal_colour colourless
_exptl_crystal_colour_primary colourless
_exptl_crystal_density_diffrn 1.412
_exptl_crystal_description plate
_exptl_crystal_F_000 976
_exptl_crystal_recrystallization_method 'Re-crystallisation from solvent: pyridine/benzene'
_exptl_crystal_size_max 0.148
_exptl_crystal_size_mid 0.043
_exptl_crystal_size_min 0.006
_refine_diff_density_max 2.097
_refine_diff_density_min -1.897
_refine_diff_density_rms 0.131
_refine_ls_extinction_method none
_refine_ls_goodness_of_fit_ref 1.077
_refine_ls_hydrogen_treatment constr
_refine_ls_matrix_type full
_refine_ls_number_parameters 329
_refine_ls_number_reflns 4543
_refine_ls_number_restraints 126
_refine_ls_restrained_S_all 1.065
_refine_ls_R_factor_all 0.0664
_refine_ls_R_factor_gt 0.0522
_refine_ls_shift/su_max 0.001
_refine_ls_shift/su_mean 0.000
_refine_ls_structure_factor_coef Fsqd
_refine_ls_weighting_details 'w=1/[\s^2^(Fo^2^)+(0.0843P)^2^+3.4224P] where P=(Fo^2^+2Fc^2^)/3'
_refine_ls_weighting_scheme calc
_refine_ls_wR_factor_gt 0.1389
_refine_ls_wR_factor_ref 0.1468
_reflns_Friedel_coverage 0.000
_reflns_number_gt 3608
_reflns_number_total 4543
_reflns_threshold_expression 'I > 2\s(I)'
_cod_data_source_file d5cc00868a2.cif
_cod_data_source_block 1
_cod_depositor_comments 'Adding full bibliography for 7134393--7134395.cif.'
_cod_original_cell_volume 2236.54(11)
_cod_original_sg_symbol_H-M P21/c
_cod_database_code 7134393
_shelxl_version_number 2014/6
_shelx_space_group_comment
;
The symmetry employed for this shelxl refinement is uniquely defined
by the following loop, which should always be used as a source of
symmetry information in preference to the above space-group names.
They are only intended as comments.
;
_shelx_estimated_absorpt_t_max 0.935
_shelx_estimated_absorpt_t_min 0.286
_diffrn_oxdiff_digest_frames
;
017b048c49c7c6198a0398e9a4895a7fec024202c6d
;
_reflns_odcompleteness_completeness 99.26
_reflns_odcompleteness_iscentric 1
_reflns_odcompleteness_theta 74.33
_olex2_refinement_description
;
1. Fixed Uiso
 At 1.2 times of:
  All C(H) groups, All C(H,H) groups
 At 1.5 times of:
  All C(H,H,H) groups
2. Rigid body (RIGU) restrains
 C12, C12A, C13, C13A, C14, C14A, C15, C15A, C16, C16A, C17, C17A, C18, C18A,
 C19, C19A, C20, C20A
 with sigma for 1-2 distances of 0.002 and sigma for 1-3 distances of 0.002
3. Others
 Sof(C12A)=Sof(H12C)=Sof(H12D)=Sof(C13A)=Sof(H13C)=Sof(H13D)=Sof(C14A)=
 Sof(H14C)=Sof(H14D)=Sof(C15A)=Sof(H15A)=Sof(C16A)=Sof(H16C)=Sof(H16D)=
 Sof(C17A)=Sof(H17A)=Sof(C18A)=Sof(H18C)=Sof(H18D)=Sof(C19A)=Sof(H19A)=
 Sof(C20A)=Sof(H20C)=Sof(H20D)=1-FVAR(1)
 Sof(C12)=Sof(H12A)=Sof(H12B)=Sof(C13)=Sof(H13A)=Sof(H13B)=Sof(C14)=Sof(H14A)=
 Sof(H14B)=Sof(C15)=Sof(H15)=Sof(C16)=Sof(H16A)=Sof(H16B)=Sof(C17)=Sof(H17)=
 Sof(C18)=Sof(H18A)=Sof(H18B)=Sof(C19)=Sof(H19)=Sof(C20)=Sof(H20A)=Sof(H20B)=
 FVAR(1)
4.a Ternary CH refined with riding coordinates:
 C15(H15), C15A(H15A), C17(H17), C17A(H17A), C19(H19), C19A(H19A)
4.b Secondary CH2 refined with riding coordinates:
 C12(H12A,H12B), C12A(H12C,H12D), C13(H13A,H13B), C13A(H13C,H13D), C14(H14A,
 H14B), C14A(H14C,H14D), C16(H16A,H16B), C16A(H16C,H16D), C18(H18A,H18B),
 C18A(H18C,H18D), C20(H20A,H20B), C20A(H20C,H20D)
4.c Aromatic/amide H refined with riding coordinates:
 C6(H6), C7(H7), C9(H9), C10(H10), C101(H101), C102(H102), C103(H103),
 C104(H104), C105(H105), C106(H106)
4.d Idealised Me refined as rotating group:
 C2(H2A,H2B,H2C), C3(H3A,H3B,H3C), C4(H4A,H4B,H4C)
;
_olex2_submission_special_instructions 'No special instructions were received'
_oxdiff_exptl_absorpt_empirical_details
;
Empirical correction (ABSPACK) includes:
- Absorption correction using spherical harmonics
- Frame scaling
;
_oxdiff_exptl_absorpt_empirical_full_max 1.716
_oxdiff_exptl_absorpt_empirical_full_min 0.754

loop_
_space_group_symop_operation_xyz
'x, y, z'
'-x, y+1/2, -z+1/2'
'-x, -y, -z'
'x, -y-1/2, z-1/2'

loop_
_atom_site_label
_atom_site_type_symbol
_atom_site_fract_x
_atom_site_fract_y
_atom_site_fract_z
_atom_site_U_iso_or_equiv
_atom_site_adp_type
_atom_site_occupancy
_atom_site_site_symmetry_order
_atom_site_calc_flag
_atom_site_refinement_flags_posn
_atom_site_refinement_flags_adp
_atom_site_refinement_flags_occupancy
_atom_site_disorder_assembly
_atom_site_disorder_group
I1 I 0.40893(2) 0.16546(3) 0.38758(2) 0.03375(15) Uani 1 1 d . . . . .
N1 N 0.5692(3) 0.3415(4) 0.6650(3) 0.0292(9) Uani 1 1 d . . . . .
C2 C 0.6003(4) 0.4173(6) 0.7607(4) 0.0346(12) Uani 1 1 d . . . . .
H2A H 0.6503 0.3788 0.7888 0.052 Uiso 1 1 calc GR . . . .
H2B H 0.5639 0.4091 0.8115 0.052 Uiso 1 1 calc GR . . . .
H2C H 0.6068 0.5132 0.7442 0.052 Uiso 1 1 calc GR . . . .
C3 C 0.4959(3) 0.4089(6) 0.6194(4) 0.0327(11) Uani 1 1 d . . . . .
H3A H 0.5060 0.5050 0.6069 0.049 Uiso 1 1 calc GR . . . .
H3B H 0.4571 0.4013 0.6670 0.049 Uiso 1 1 calc GR . . . .
H3C H 0.4766 0.3646 0.5544 0.049 Uiso 1 1 calc GR . . . .
C4 C 0.5499(4) 0.2005(6) 0.6944(5) 0.0439(16) Uani 1 1 d . . . . .
H4A H 0.5267 0.1512 0.6333 0.066 Uiso 1 1 calc GR . . . .
H4B H 0.5130 0.2037 0.7450 0.066 Uiso 1 1 calc GR . . . .
H4C H 0.5971 0.1539 0.7241 0.066 Uiso 1 1 calc GR . . . .
C5 C 0.6291(3) 0.3426(5) 0.5894(4) 0.0282(11) Uani 1 1 d . . . . .
C6 C 0.6549(4) 0.4674(5) 0.5596(4) 0.0325(12) Uani 1 1 d . . . . .
H6 H 0.6343 0.5490 0.5835 0.039 Uiso 1 1 calc R . . . .
C7 C 0.7112(3) 0.4710(5) 0.4945(4) 0.0326(12) Uani 1 1 d . . . . .
H7 H 0.7286 0.5568 0.4733 0.039 Uiso 1 1 calc R . . . .
C8 C 0.7435(3) 0.3542(5) 0.4586(4) 0.0264(10) Uani 1 1 d . . . . .
C9 C 0.7142(3) 0.2314(5) 0.4887(3) 0.0261(10) Uani 1 1 d . . . . .
H9 H 0.7340 0.1493 0.4644 0.031 Uiso 1 1 calc R . . . .
C10 C 0.6568(3) 0.2246(5) 0.5535(4) 0.0296(11) Uani 1 1 d . . . . .
H10 H 0.6372 0.1394 0.5722 0.035 Uiso 1 1 calc R . . . .
C11 C 0.8102(3) 0.3618(5) 0.3913(4) 0.0274(11) Uani 1 1 d . . . . .
C12 C 0.8877(4) 0.3544(7) 0.4604(5) 0.0302(16) Uani 0.748(9) 1 d . U P A 1
H12A H 0.8902 0.2687 0.5001 0.036 Uiso 0.748(9) 1 calc R . P A 1
H12B H 0.8912 0.4307 0.5098 0.036 Uiso 0.748(9) 1 calc R . P A 1
C12A C 0.8675(12) 0.466(2) 0.4324(15) 0.027(4) Uani 0.252(9) 1 d . U P A 2
H12C H 0.8892 0.4419 0.5034 0.032 Uiso 0.252(9) 1 calc R . P A 2
H12D H 0.8415 0.5553 0.4345 0.032 Uiso 0.252(9) 1 calc R . P A 2
C13 C 0.8098(4) 0.4997(8) 0.3298(5) 0.0307(15) Uani 0.748(9) 1 d . U P A 1
H13A H 0.7608 0.5082 0.2832 0.037 Uiso 0.748(9) 1 calc R . P A 1
H13B H 0.8133 0.5770 0.3783 0.037 Uiso 0.748(9) 1 calc R . P A 1
C13A C 0.7771(12) 0.3798(19) 0.2871(14) 0.023(4) Uani 0.252(9) 1 d . U P A 2
H13C H 0.7480 0.4663 0.2803 0.027 Uiso 0.252(9) 1 calc R . P A 2
H13D H 0.7404 0.3049 0.2669 0.027 Uiso 0.252(9) 1 calc R . P A 2
C14 C 0.8057(5) 0.2464(8) 0.3127(6) 0.0358(17) Uani 0.748(9) 1 d . U P A 1
H14A H 0.7566 0.2538 0.2661 0.043 Uiso 0.748(9) 1 calc R . P A 1
H14B H 0.8056 0.1582 0.3489 0.043 Uiso 0.748(9) 1 calc R . P A 1
C14A C 0.8544(13) 0.219(2) 0.4035(16) 0.030(4) Uani 0.252(9) 1 d . U P A 2
H14C H 0.8773 0.2048 0.4756 0.036 Uiso 0.252(9) 1 calc R . P A 2
H14D H 0.8178 0.1434 0.3837 0.036 Uiso 0.252(9) 1 calc R . P A 2
C15 C 0.9570(6) 0.3607(9) 0.3981(6) 0.0326(16) Uani 0.748(9) 1 d . U P A 1
H15 H 1.0067 0.3545 0.4450 0.039 Uiso 0.748(9) 1 calc R . P A 1
C15A C 0.9325(15) 0.476(3) 0.3655(19) 0.032(4) Uani 0.252(9) 1 d . U P A 2
H15A H 0.9697 0.5500 0.3898 0.038 Uiso 0.252(9) 1 calc R . P A 2
C16 C 0.9539(5) 0.4937(9) 0.3369(6) 0.0345(16) Uani 0.748(9) 1 d . U P A 1
H16A H 0.9586 0.5717 0.3847 0.041 Uiso 0.748(9) 1 calc R . P A 1
H16B H 0.9978 0.4971 0.2958 0.041 Uiso 0.748(9) 1 calc R . P A 1
C16A C 0.8974(17) 0.499(3) 0.250(2) 0.030(4) Uani 0.252(9) 1 d . U P A 2
H16C H 0.8698 0.5866 0.2432 0.036 Uiso 0.252(9) 1 calc R . P A 2
H16D H 0.9395 0.5009 0.2062 0.036 Uiso 0.252(9) 1 calc R . P A 2
C17 C 0.8789(6) 0.5033(11) 0.2668(6) 0.0312(17) Uani 0.748(9) 1 d . U P A 1
H17 H 0.8777 0.5909 0.2282 0.037 Uiso 0.748(9) 1 calc R . P A 1
C17A C 0.8404(15) 0.382(2) 0.2156(18) 0.029(3) Uani 0.252(9) 1 d . U P A 2
H17A H 0.8171 0.3952 0.1428 0.035 Uiso 0.252(9) 1 calc R . P A 2
C18 C 0.8723(6) 0.3859(9) 0.1906(6) 0.0372(16) Uani 0.748(9) 1 d . U P A 1
H18A H 0.9154 0.3901 0.1482 0.045 Uiso 0.748(9) 1 calc R . P A 1
H18B H 0.8230 0.3932 0.1443 0.045 Uiso 0.748(9) 1 calc R . P A 1
C18A C 0.886(2) 0.250(4) 0.226(2) 0.033(4) Uani 0.252(9) 1 d . U P A 2
H18C H 0.8518 0.1737 0.2001 0.040 Uiso 0.252(9) 1 calc R . P A 2
H18D H 0.9291 0.2546 0.1839 0.040 Uiso 0.252(9) 1 calc R . P A 2
C19 C 0.8749(7) 0.2506(12) 0.2486(7) 0.0351(19) Uani 0.748(9) 1 d . U P A 1
H19 H 0.8715 0.1730 0.1991 0.042 Uiso 0.748(9) 1 calc R . P A 1
C19A C 0.9174(17) 0.222(3) 0.3333(19) 0.035(4) Uani 0.252(9) 1 d . U P A 2
H19A H 0.9453 0.1332 0.3373 0.043 Uiso 0.252(9) 1 calc R . P A 2
C20 C 0.9501(6) 0.2421(8) 0.3224(6) 0.0344(16) Uani 0.748(9) 1 d . U P A 1
H20A H 0.9513 0.1555 0.3609 0.041 Uiso 0.748(9) 1 calc R . P A 1
H20B H 0.9948 0.2431 0.2827 0.041 Uiso 0.748(9) 1 calc R . P A 1
C20A C 0.9731(17) 0.334(3) 0.373(2) 0.034(4) Uani 0.252(9) 1 d . U P A 2
H20C H 1.0171 0.3348 0.3316 0.041 Uiso 0.252(9) 1 calc R . P A 2
H20D H 0.9939 0.3148 0.4448 0.041 Uiso 0.252(9) 1 calc R . P A 2
C101 C 0.7911(4) 0.8561(6) 0.4846(5) 0.0426(14) Uani 1 1 d . . . . .
H101 H 0.7715 0.8553 0.5490 0.051 Uiso 1 1 calc R . . . .
C102 C 0.7408(4) 0.8448(6) 0.3945(6) 0.0441(15) Uani 1 1 d . . . . .
H102 H 0.6868 0.8354 0.3964 0.053 Uiso 1 1 calc R . . . .
C103 C 0.7711(4) 0.8476(6) 0.3004(5) 0.0448(15) Uani 1 1 d . . . . .
H103 H 0.7374 0.8389 0.2380 0.054 Uiso 1 1 calc R . . . .
C104 C 0.8494(5) 0.8627(6) 0.2981(5) 0.0461(16) Uani 1 1 d . . . . .
H104 H 0.8697 0.8665 0.2342 0.055 Uiso 1 1 calc R . . . .
C105 C 0.8981(4) 0.8723(7) 0.3884(6) 0.0492(17) Uani 1 1 d . . . . .
H105 H 0.9522 0.8816 0.3869 0.059 Uiso 1 1 calc R . . . .
C106 C 0.8690(4) 0.8685(7) 0.4809(5) 0.0475(16) Uani 1 1 d . . . . .
H106 H 0.9033 0.8744 0.5430 0.057 Uiso 1 1 calc R . . . .

loop_
_atom_site_aniso_label
_atom_site_aniso_U_11
_atom_site_aniso_U_22
_atom_site_aniso_U_33
_atom_site_aniso_U_23
_atom_site_aniso_U_13
_atom_site_aniso_U_12
I1 0.0450(2) 0.0209(2) 0.0384(2) -0.00340(13) 0.01760(15) 0.00123(15)
N1 0.041(3) 0.021(2) 0.028(2) -0.0004(16) 0.0135(19) 0.0032(19)
C2 0.040(3) 0.038(3) 0.026(2) -0.005(2) 0.005(2) 0.005(3)
C3 0.035(3) 0.033(3) 0.031(3) -0.003(2) 0.010(2) 0.003(2)
C4 0.066(4) 0.022(3) 0.052(3) 0.005(2) 0.039(3) 0.005(3)
C5 0.038(3) 0.026(3) 0.023(2) 0.0009(19) 0.011(2) 0.001(2)
C6 0.044(3) 0.017(2) 0.039(3) -0.004(2) 0.016(2) 0.004(2)
C7 0.044(3) 0.017(2) 0.040(3) 0.002(2) 0.018(2) 0.002(2)
C8 0.032(3) 0.024(2) 0.024(2) -0.0023(18) 0.0041(19) 0.001(2)
C9 0.035(3) 0.022(2) 0.022(2) -0.0023(19) 0.007(2) 0.002(2)
C10 0.045(3) 0.022(2) 0.023(2) -0.0003(19) 0.007(2) -0.003(2)
C11 0.034(3) 0.023(2) 0.027(2) -0.0048(19) 0.012(2) 0.000(2)
C12 0.037(3) 0.030(3) 0.024(3) -0.002(2) 0.003(2) -0.003(3)
C12A 0.026(7) 0.027(8) 0.028(7) -0.013(5) 0.010(5) -0.009(6)
C13 0.042(3) 0.023(3) 0.030(3) 0.003(3) 0.012(2) -0.001(3)
C13A 0.030(7) 0.013(7) 0.028(8) -0.004(5) 0.016(6) -0.006(5)
C14 0.038(3) 0.037(4) 0.034(3) -0.006(3) 0.010(3) -0.006(3)
C14A 0.036(7) 0.020(8) 0.038(7) 0.009(5) 0.019(6) 0.014(6)
C15 0.040(4) 0.029(3) 0.030(3) -0.002(2) 0.008(2) -0.003(2)
C15A 0.033(7) 0.030(6) 0.035(6) -0.005(4) 0.017(5) -0.002(4)
C16 0.046(3) 0.029(3) 0.030(3) -0.001(2) 0.011(2) -0.004(2)
C16A 0.034(7) 0.023(6) 0.035(6) -0.003(4) 0.017(5) -0.004(5)
C17 0.041(4) 0.029(3) 0.026(3) 0.002(2) 0.012(2) -0.002(2)
C17A 0.034(6) 0.024(6) 0.033(6) -0.003(4) 0.019(5) -0.004(5)
C18 0.043(4) 0.038(3) 0.032(3) -0.005(2) 0.010(3) -0.005(3)
C18A 0.041(7) 0.025(6) 0.039(6) -0.001(4) 0.022(5) -0.002(5)
C19 0.040(4) 0.033(3) 0.035(3) -0.008(3) 0.014(3) -0.006(2)
C19A 0.041(7) 0.030(6) 0.040(6) -0.001(4) 0.021(5) 0.002(5)
C20 0.037(3) 0.029(3) 0.038(3) -0.004(2) 0.012(2) -0.005(2)
C20A 0.041(6) 0.032(6) 0.035(7) -0.001(5) 0.021(5) 0.002(5)
C101 0.053(4) 0.031(3) 0.047(3) -0.001(2) 0.014(3) 0.010(3)
C102 0.042(3) 0.032(3) 0.061(4) 0.001(3) 0.018(3) 0.005(3)
C103 0.055(4) 0.032(3) 0.047(3) 0.000(3) 0.004(3) 0.005(3)
C104 0.067(5) 0.026(3) 0.050(4) 0.003(2) 0.028(3) 0.006(3)
C105 0.040(4) 0.033(3) 0.077(5) -0.007(3) 0.016(3) 0.005(3)
C106 0.050(4) 0.037(3) 0.053(4) -0.013(3) 0.000(3) 0.008(3)

loop_
_atom_type_symbol
_atom_type_description
_atom_type_scat_dispersion_real
_atom_type_scat_dispersion_imag
_atom_type_scat_source
C C 0.0181 0.0091 'International Tables Vol C Tables 4.2.6.8 and 6.1.1.4'
H H 0.0000 0.0000 'International Tables Vol C Tables 4.2.6.8 and 6.1.1.4'
I I -0.3257 6.8362 'International Tables Vol C Tables 4.2.6.8 and 6.1.1.4'
N N 0.0311 0.0180 'International Tables Vol C Tables 4.2.6.8 and 6.1.1.4'

loop_
_exptl_crystal_face_index_h
_exptl_crystal_face_index_k
_exptl_crystal_face_index_l
_exptl_crystal_face_perp_dist
0 0 -8 0.0212
0 0 8 0.0212
-1 -6 0 0.0768
1 6 1 0.0675
-11 0 0 0.0010
11 0 0 0.0050

loop_
_geom_angle_atom_site_label_1
_geom_angle_atom_site_label_2
_geom_angle_atom_site_label_3
_geom_angle
_geom_angle_site_symmetry_1
_geom_angle_site_symmetry_3
_geom_angle_publ_flag
C2 N1 C5 109.7(4) . . ?
C3 N1 C2 108.3(4) . . ?
C3 N1 C5 110.8(4) . . ?
C4 N1 C2 108.4(4) . . ?
C4 N1 C3 107.9(5) . . ?
C4 N1 C5 111.7(4) . . ?
C6 C5 N1 117.6(4) . . ?
C10 C5 N1 121.2(4) . . ?
C10 C5 C6 121.2(5) . . ?
C7 C6 C5 118.7(5) . . ?
C6 C7 C8 122.5(5) . . ?
C7 C8 C9 116.5(5) . . ?
C7 C8 C11 121.2(5) . . ?
C9 C8 C11 122.2(4) . . ?
C8 C9 C10 122.2(5) . . ?
C5 C10 C9 118.9(5) . . ?
C8 C11 C13 112.2(5) . . ?
C8 C11 C14A 106.6(8) . . ?
C12 C11 C8 109.2(4) . . ?
C12 C11 C13 106.9(5) . . ?
C12A C11 C8 110.1(8) . . ?
C12A C11 C14A 106.3(13) . . ?
C13A C11 C8 108.1(9) . . ?
C13A C11 C12A 115.7(11) . . ?
C13A C11 C14A 109.6(11) . . ?
C14 C11 C8 111.7(5) . . ?
C14 C11 C12 109.4(5) . . ?
C14 C11 C13 107.3(5) . . ?
C11 C12 C15 112.0(5) . . ?
C11 C12A C15A 110.5(15) . . ?
C17 C13 C11 109.9(6) . . ?
C11 C13A C17A 110.6(16) . . ?
C11 C14 C19 111.5(7) . . ?
C19A C14A C11 107.1(15) . . ?
C16 C15 C12 109.5(8) . . ?
C20 C15 C12 108.1(7) . . ?
C20 C15 C16 108.5(7) . . ?
C12A C15A C16A 110(2) . . ?
C12A C15A C20A 106(2) . . ?
C20A C15A C16A 107(2) . . ?
C17 C16 C15 110.2(8) . . ?
C17A C16A C15A 110(2) . . ?
C16 C17 C13 110.3(7) . . ?
C16 C17 C18 110.0(8) . . ?
C18 C17 C13 109.6(8) . . ?
C13A C17A C16A 108.1(19) . . ?
C18A C17A C13A 110(2) . . ?
C18A C17A C16A 108(2) . . ?
C17 C18 C19 109.7(7) . . ?
C19A C18A C17A 112(2) . . ?
C18 C19 C14 108.4(9) . . ?
C20 C19 C14 108.4(7) . . ?
C20 C19 C18 109.4(9) . . ?
C18A C19A C14A 112(2) . . ?
C18A C19A C20A 110(2) . . ?
C20A C19A C14A 107(2) . . ?
C15 C20 C19 111.2(8) . . ?
C19A C20A C15A 111(2) . . ?
C106 C101 C102 120.0(6) . . ?
C101 C102 C103 118.9(6) . . ?
C104 C103 C102 120.2(6) . . ?
C105 C104 C103 119.7(6) . . ?
C104 C105 C106 120.4(6) . . ?
C101 C106 C105 120.7(6) . . ?

loop_
_geom_bond_atom_site_label_1
_geom_bond_atom_site_label_2
_geom_bond_distance
_geom_bond_site_symmetry_2
_geom_bond_publ_flag
N1 C2 1.503(7) . ?
N1 C3 1.496(7) . ?
N1 C4 1.492(7) . ?
N1 C5 1.527(7) . ?
C5 C6 1.382(7) . ?
C5 C10 1.365(7) . ?
C6 C7 1.381(8) . ?
C7 C8 1.389(7) . ?
C8 C9 1.390(7) . ?
C8 C11 1.548(7) . ?
C9 C10 1.393(7) . ?
C11 C12 1.531(9) . ?
C11 C12A 1.487(19) . ?
C11 C13 1.581(9) . ?
C11 C13A 1.43(2) . ?
C11 C14 1.531(9) . ?
C11 C14A 1.60(2) . ?
C12 C15 1.542(12) . ?
C12A C15A 1.52(3) . ?
C13 C17 1.543(11) . ?
C13A C17A 1.54(3) . ?
C14 C19 1.556(12) . ?
C14A C19A 1.52(3) . ?
C15 C16 1.535(12) . ?
C15 C20 1.529(11) . ?
C15A C16A 1.58(4) . ?
C15A C20A 1.57(4) . ?
C16 C17 1.504(14) . ?
C16A C17A 1.55(4) . ?
C17 C18 1.525(13) . ?
C17A C18A 1.52(4) . ?
C18 C19 1.534(15) . ?
C18A C19A 1.47(4) . ?
C19 C20 1.532(15) . ?
C19A C20A 1.51(4) . ?
C101 C102 1.386(10) . ?
C101 C106 1.370(10) . ?
C102 C103 1.404(10) . ?
C103 C104 1.378(11) . ?
C104 C105 1.372(10) . ?
C105 C106 1.375(10) . ?

loop_
_exptl_oxdiff_crystal_face_indexfrac_h
_exptl_oxdiff_crystal_face_indexfrac_k
_exptl_oxdiff_crystal_face_indexfrac_l
_exptl_oxdiff_crystal_face_x
_exptl_oxdiff_crystal_face_y
_exptl_oxdiff_crystal_face_z
-0.1722 0.1083 -8.4389 -0.4869 0.0096 0.8734
0.1722 -0.1083 8.4389 0.4869 -0.0096 -0.8734
-0.9371 -6.3687 -0.2056 0.8640 -0.0232 0.5030
0.9466 6.3298 0.8845 -0.8207 0.0223 -0.5710
-11.2539 0.1373 0.2328 0.0244 0.9909 0.1325
11.2539 -0.1373 -0.2328 -0.0244 -0.9909 -0.1325
